data_7010761
loop_
_publ_author_name
'Hinchley, Sarah L.'
'Smart, Bruce A.'
'Morrison, Carole'
'Robertson, Heather E.'
'Rankin, David W. H.'
'Coxall, Robert A.'
'Parsons, Simon'
'Zink, Robert'
'Siegl, Harald'
'Hassler, Karl'
'Mawhorter, Richard'

_publ_section_title
;
 Molecular structure of ButCl2SiSiCl2But in the gas phase by electron
 diffraction and ab initio calculations. Molecular structures of the
 compounds ButX2SiSiX2But (X = Cl, Br or I) by vibrational
 spectroscopy, X-ray crystallography and ab initio calculations&#x2020;
;
_journal_issue 19
_journal_name_full 'Journal of the Chemical Society, Dalton Transactions'
_journal_page_first 2916
_journal_paper_doi 10.1039/b103315h
_journal_year 2001
_chemical_formula_sum 'C8 H18 I4 Si2'
_chemical_formula_weight 678.00
_chemical_name_common 1,2-di-butyltetraiododisilane
_space_group_IT_number 2
_symmetry_space_group_name_Hall '-P 1'
_symmetry_space_group_name_H-M 'P -1'
_atom_sites_solution_hydrogens geom
_atom_sites_solution_primary direct
_atom_sites_solution_secondary difmap
_audit_creation_method SHELXL-97
_cell_angle_alpha 100.11(3)
_cell_angle_beta 106.83(3)
_cell_angle_gamma 114.77(3)
_cell_formula_units_Z 1
_cell_length_a 7.639(2)
_cell_length_b 8.033(2)
_cell_length_c 8.854(2)
_cell_measurement_temperature 293(2)
_cell_volume 443.8(3)
_computing_structure_refinement 'SHELXL-97 (Sheldrick, 1997)'
_computing_structure_solution 'SHELXS-97 (Sheldrick, 1990)'
_diffrn_ambient_temperature 293(2)
_diffrn_measured_fraction_theta_full 0.993
_diffrn_measured_fraction_theta_max 0.993
_diffrn_radiation_monochromator graphite
_diffrn_radiation_source 'fine-focus sealed tube'
_diffrn_radiation_type MoK\a
_diffrn_radiation_wavelength 0.71073
_diffrn_reflns_av_R_equivalents 0.0241
_diffrn_reflns_av_sigmaI/netI 0.0232
_diffrn_reflns_limit_h_max 11
_diffrn_reflns_limit_h_min -12
_diffrn_reflns_limit_k_max 12
_diffrn_reflns_limit_k_min -12
_diffrn_reflns_limit_l_max 14
_diffrn_reflns_limit_l_min -12
_diffrn_reflns_number 4467
_diffrn_reflns_theta_full 34.97
_diffrn_reflns_theta_max 34.97
_diffrn_reflns_theta_min 2.97
_exptl_absorpt_coefficient_mu 7.130
_exptl_crystal_density_diffrn 2.537
_exptl_crystal_density_method 'not measured'
_exptl_crystal_F_000 306
_refine_diff_density_max 4.772
_refine_diff_density_min -6.575
_refine_diff_density_rms 0.600
_refine_ls_extinction_method none
_refine_ls_goodness_of_fit_ref 1.171
_refine_ls_hydrogen_treatment mixed
_refine_ls_matrix_type full
_refine_ls_number_parameters 67
_refine_ls_number_reflns 3869
_refine_ls_number_restraints 0
_refine_ls_restrained_S_all 1.171
_refine_ls_R_factor_all 0.0661
_refine_ls_R_factor_gt 0.0618
_refine_ls_shift/su_max 0.001
_refine_ls_shift/su_mean 0.000
_refine_ls_structure_factor_coef Fsqd
_refine_ls_weighting_details 'calc w=1/[\s^2^(Fo^2^)+(0.1092P)^2^+2.0400P] where P=(Fo^2^+2Fc^2^)/3'
_refine_ls_weighting_scheme calc
_refine_ls_wR_factor_gt 0.1669
_refine_ls_wR_factor_ref 0.1718
_reflns_number_gt 3522
_reflns_number_total 3869
_reflns_threshold_expression >2sigma(I)
_cod_data_source_file b103315h.txt
_cod_data_source_block 1,2-di-butyltetraiododisilane
_cod_original_cell_volume 443.80(19)
_cod_database_code 7010761

loop_
_symmetry_equiv_pos_as_xyz
'x, y, z'
'-x, -y, -z'

loop_
_atom_site_label
_atom_site_type_symbol
_atom_site_fract_x
_atom_site_fract_y
_atom_site_fract_z
_atom_site_U_iso_or_equiv
_atom_site_adp_type
_atom_site_occupancy
_atom_site_symmetry_multiplicity
_atom_site_calc_flag
_atom_site_refinement_flags
_atom_site_disorder_assembly
_atom_site_disorder_group
I1 I 0.79474(5) 0.68858(5) 0.83971(4) 0.01944(11) Uani 1 1 d . . .
I2 I 0.17497(5) 0.47695(5) 0.69528(4) 0.01868(11) Uani 1 1 d . . .
Si1 Si 0.47718(19) 0.44879(19) 0.85864(15) 0.0095(2) Uani 1 1 d . . .
C1 C 0.4248(8) 0.1940(7) 0.7558(6) 0.0138(7) Uani 1 1 d . . .
C2 C 0.6165(11) 0.1715(9) 0.8432(8) 0.0239(11) Uani 1 1 d . . .
H2A H 0.5993 0.0526 0.7777 0.080 Uiso 1 1 calc R . .
H2B H 0.6260 0.1676 0.9529 0.080 Uiso 1 1 calc R . .
H2C H 0.7431 0.2802 0.8531 0.080 Uiso 1 1 calc R . .
C3 C 0.2278(10) 0.0406(8) 0.7664(9) 0.0244(10) Uani 1 1 d . . .
H3A H 0.1987 -0.0876 0.7101 0.080 Uiso 1 1 calc R . .
H3B H 0.1095 0.0561 0.7136 0.080 Uiso 1 1 calc R . .
H3C H 0.2522 0.0572 0.8820 0.080 Uiso 1 1 calc R . .
C4 C 0.3890(11) 0.1632(10) 0.5706(7) 0.0244(11) Uani 1 1 d . . .
H4A H 0.3414 0.0292 0.5133 0.080 Uiso 1 1 calc R . .
H4B H 0.5189 0.2454 0.5642 0.080 Uiso 1 1 calc R . .
H4C H 0.2844 0.1957 0.5188 0.080 Uiso 1 1 calc R . .

loop_
_atom_site_aniso_label
_atom_site_aniso_U_11
_atom_site_aniso_U_22
_atom_site_aniso_U_33
_atom_site_aniso_U_23
_atom_site_aniso_U_13
_atom_site_aniso_U_12
I1 0.01577(17) 0.02062(18) 0.01946(18) 0.00859(13) 0.01074(13) 0.00396(13)
I2 0.01768(17) 0.02629(19) 0.01110(16) 0.00392(12) -0.00129(12) 0.01576(14)
Si1 0.0081(5) 0.0121(5) 0.0063(5) 0.0032(4) 0.0007(4) 0.0049(4)
C1 0.0140(17) 0.0171(18) 0.0102(17) 0.0029(14) 0.0035(14) 0.0092(15)
C2 0.030(3) 0.027(3) 0.020(2) 0.007(2) 0.007(2) 0.021(2)
C3 0.024(2) 0.016(2) 0.028(3) 0.0048(19) 0.010(2) 0.0074(19)
C4 0.030(3) 0.032(3) 0.015(2) 0.005(2) 0.008(2) 0.022(2)

loop_
_atom_type_symbol
_atom_type_description
_atom_type_scat_dispersion_real
_atom_type_scat_dispersion_imag
_atom_type_scat_source
C C 0.0033 0.0016 'International Tables Vol C Tables 4.2.6.8 and 6.1.1.4'
H H 0.0000 0.0000 'International Tables Vol C Tables 4.2.6.8 and 6.1.1.4'
Si Si 0.0817 0.0704 'International Tables Vol C Tables 4.2.6.8 and 6.1.1.4'
I I -0.4742 1.8119 'International Tables Vol C Tables 4.2.6.8 and 6.1.1.4'

loop_
_geom_angle_atom_site_label_1
_geom_angle_atom_site_label_2
_geom_angle_atom_site_label_3
_geom_angle
_geom_angle_site_symmetry_1
_geom_angle_site_symmetry_3
_geom_angle_publ_flag
C1 Si1 Si1 120.00(17) . 2_667 ?
C1 Si1 I1 108.55(16) . . ?
Si1 Si1 I1 106.67(9) 2_667 . ?
C1 Si1 I2 107.63(16) . . ?
Si1 Si1 I2 105.38(8) 2_667 . ?
I1 Si1 I2 108.12(6) . . ?
C3 C1 C4 109.6(5) . . ?
C3 C1 C2 109.6(5) . . ?
C4 C1 C2 108.5(4) . . ?
C3 C1 Si1 109.9(3) . . ?
C4 C1 Si1 108.8(4) . . ?
C2 C1 Si1 110.5(4) . . ?

loop_
_geom_bond_atom_site_label_1
_geom_bond_atom_site_label_2
_geom_bond_distance
_geom_bond_site_symmetry_2
_geom_bond_publ_flag
I1 Si1 2.4610(17) . ?
I2 Si1 2.4681(15) . ?
Si1 C1 1.904(5) . ?
Si1 Si1 2.366(3) 2_667 ?
C1 C3 1.536(8) . ?
C1 C4 1.538(8) . ?
C1 C2 1.546(8) . ?
